data_4511334
loop_
_publ_author_name
'Zhao, Xia-Xia'
'Ma, Jian-Ping'
'Dong, Yu-Bin'
'Huang, Ru-Qi'
'Lai, Tianshu'

_publ_section_title
;
 Construction of Metal&#x2212;Organic Frameworks (M = Cd(II), Co(II),
 Zn(II), and Cu(II)) Based on Semirigid Oxadiazole Bridging Ligands by
 Solution and Hydrothermal Reactions
;
_journal_issue 6
_journal_name_full 'Crystal Growth &amp; Design'
_journal_page_first 1058
_journal_paper_doi 10.1021/cg060583+
_journal_volume 7
_journal_year 2007
_chemical_formula_sum 'C20 H16 N6 O4 Zn'
_chemical_formula_weight 469.76
_chemical_name_systematic
; 
 ? 
;
_space_group_IT_number 18
_symmetry_cell_setting orthorhombic
_symmetry_space_group_name_Hall 'P 2 2ab'
_symmetry_space_group_name_H-M 'P 21 21 2'
_atom_sites_solution_hydrogens geom
_atom_sites_solution_primary direct
_atom_sites_solution_secondary difmap
_audit_creation_method SHELXL-97
_cell_angle_alpha 90.00
_cell_angle_beta 90.00
_cell_angle_gamma 90.00
_cell_formula_units_Z 2
_cell_length_a 10.0177(14)
_cell_length_b 16.292(2)
_cell_length_c 5.9802(9)
_cell_measurement_reflns_used 4150
_cell_measurement_temperature 293(2)
_cell_measurement_theta_max 27.988
_cell_measurement_theta_min 2.386
_cell_volume 976.0(2)
_computing_cell_refinement 'Bruker SMART'
_computing_data_collection 'Bruker SMART'
_computing_data_reduction 'Bruker SAINT'
_computing_molecular_graphics 'Bruker SHELXTL'
_computing_publication_material 'Bruker SHELXTL'
_computing_structure_refinement 'SHELXL-97 (Sheldrick, 1997)'
_computing_structure_solution 'SHELXS-97 (Sheldrick, 1990)'
_diffrn_ambient_temperature 293(2)
_diffrn_measured_fraction_theta_full 0.999
_diffrn_measured_fraction_theta_max 0.999
_diffrn_measurement_device_type 'CCD area detector'
_diffrn_measurement_method 'phi and omega scans'
_diffrn_radiation_monochromator graphite
_diffrn_radiation_source 'fine-focus sealed tube'
_diffrn_radiation_type MoK\a
_diffrn_radiation_wavelength 0.71073
_diffrn_reflns_av_R_equivalents 0.0229
_diffrn_reflns_av_sigmaI/netI 0.0287
_diffrn_reflns_limit_h_max 11
_diffrn_reflns_limit_h_min -11
_diffrn_reflns_limit_k_max 19
_diffrn_reflns_limit_k_min -10
_diffrn_reflns_limit_l_max 7
_diffrn_reflns_limit_l_min -7
_diffrn_reflns_number 5031
_diffrn_reflns_theta_full 25.00
_diffrn_reflns_theta_max 25.00
_diffrn_reflns_theta_min 2.39
_exptl_absorpt_coefficient_mu 1.301
_exptl_absorpt_correction_T_max 0.6589
_exptl_absorpt_correction_T_min 0.5922
_exptl_absorpt_correction_type multi-scan
_exptl_absorpt_process_details sadabs
_exptl_crystal_colour yellow
_exptl_crystal_density_diffrn 1.598
_exptl_crystal_density_method 'not measured'
_exptl_crystal_description block
_exptl_crystal_F_000 480
_exptl_crystal_size_max 0.45
_exptl_crystal_size_mid 0.40
_exptl_crystal_size_min 0.35
_refine_diff_density_max 0.213
_refine_diff_density_min -0.214
_refine_diff_density_rms 0.051
_refine_ls_abs_structure_details 'Flack H D (1983), Acta Cryst. A39, 876-881'
_refine_ls_abs_structure_Flack 0.005(13)
_refine_ls_extinction_method none
_refine_ls_goodness_of_fit_ref 1.085
_refine_ls_hydrogen_treatment mixed
_refine_ls_matrix_type full
_refine_ls_number_parameters 173
_refine_ls_number_reflns 1718
_refine_ls_number_restraints 0
_refine_ls_restrained_S_all 1.085
_refine_ls_R_factor_all 0.0248
_refine_ls_R_factor_gt 0.0244
_refine_ls_shift/su_max 0.001
_refine_ls_shift/su_mean 0.000
_refine_ls_structure_factor_coef Fsqd
_refine_ls_weighting_details 'calc w=1/[\s^2^(Fo^2^)+(0.0395P)^2^+0.0000P] where P=(Fo^2^+2Fc^2^)/3'
_refine_ls_weighting_scheme calc
_refine_ls_wR_factor_gt 0.0622
_refine_ls_wR_factor_ref 0.0624
_reflns_number_gt 1681
_reflns_number_total 1718
_reflns_threshold_expression >2sigma(I)
_cod_data_source_file cg060583%2Bsi20060901_024314.cif
_cod_data_source_block 5
_cod_depositor_comments
;
The following automatic conversions were performed:

'_symmetry_cell_setting' value 'Orthorhombic' changed to
'orthorhombic' according to
/usr/data/users/saulius/automatic-downloads/retrospective/ACS/lib/dictionaries/cif_core.dic
dictionary named 'cif_core.dic' version 2.4.2 from 2011-04-26.

Automatic conversion script
Id: cif_fix_values 2281 2013-09-26 08:29:07Z andrius 
;
_cod_original_sg_symbol_H-M P2(1)2(1)2
_cod_database_code 4511334

loop_
_symmetry_equiv_pos_as_xyz
'x, y, z'
'-x, -y, z'
'-x+1/2, y+1/2, -z'
'x+1/2, -y+1/2, -z'

loop_
_atom_site_label
_atom_site_type_symbol
_atom_site_fract_x
_atom_site_fract_y
_atom_site_fract_z
_atom_site_U_iso_or_equiv
_atom_site_adp_type
_atom_site_occupancy
_atom_site_symmetry_multiplicity
_atom_site_calc_flag
_atom_site_refinement_flags
Zn1 Zn 0.5000 1.0000 1.37686(5) 0.02935(12) Uani 1 2 d S
N1 N 0.26088(19) 0.83181(12) 1.0502(3) 0.0327(4) Uani 1 1 d .
N2 N 0.40375(17) 0.91913(12) 1.1802(3) 0.0318(4) Uani 1 1 d .
N8 N 0.3508(2) 0.84282(13) 0.8822(4) 0.0410(5) Uani 1 1 d .
C1 C 0.4344(2) 0.89608(15) 0.9686(4) 0.0364(5) Uani 1 1 d .
C2 C 0.2936(2) 0.87704(17) 1.2247(5) 0.0333(6) Uani 1 1 d .
C3 C 0.1467(2) 0.77610(16) 1.0201(5) 0.0379(6) Uani 1 1 d .
C4 C 0.0388(2) 0.81476(14) 0.8789(4) 0.0349(5) Uani 1 1 d .
C5 C -0.0338(3) 0.88114(17) 0.9556(5) 0.0449(7) Uani 1 1 d .
C6 C -0.1361(2) 0.91383(16) 0.8300(5) 0.0406(6) Uani 1 1 d .
C7 C -0.1673(2) 0.88073(13) 0.6229(4) 0.0316(5) Uani 1 1 d .
C8 C -0.2808(2) 0.91417(14) 0.4858(4) 0.0320(5) Uani 1 1 d .
C9 C -0.0952(3) 0.81511(15) 0.5451(5) 0.0388(6) Uani 1 1 d .
C10 C 0.0077(3) 0.78183(14) 0.6710(4) 0.0386(5) Uani 1 1 d .
O1 O -0.36078(16) 0.96289(11) 0.5860(3) 0.0406(4) Uani 1 1 d .
O2 O -0.2947(2) 0.89344(13) 0.2903(4) 0.0500(6) Uani 1 1 d .
H1 H 0.510(3) 0.9124(16) 0.884(4) 0.048(7) Uiso 1 1 d .
H2 H 0.241(3) 0.8799(16) 1.349(5) 0.043(7) Uiso 1 1 d .
H5 H -0.008(3) 0.9006(16) 1.094(4) 0.046(7) Uiso 1 1 d .
H6 H -0.183(2) 0.9569(16) 0.870(4) 0.040(7) Uiso 1 1 d .
H9 H -0.121(3) 0.7909(17) 0.419(5) 0.048(8) Uiso 1 1 d .
H10 H 0.054(3) 0.7356(17) 0.620(4) 0.046(7) Uiso 1 1 d .
H3A H 0.110(3) 0.7615(18) 1.172(5) 0.050(8) Uiso 1 1 d .
H3B H 0.187(3) 0.7241(19) 0.961(5) 0.059(9) Uiso 1 1 d .

loop_
_atom_site_aniso_label
_atom_site_aniso_U_11
_atom_site_aniso_U_22
_atom_site_aniso_U_33
_atom_site_aniso_U_23
_atom_site_aniso_U_13
_atom_site_aniso_U_12
Zn1 0.02507(18) 0.03357(19) 0.02942(19) 0.000 0.000 -0.00183(16)
N1 0.0258(9) 0.0358(10) 0.0364(11) 0.0002(9) -0.0036(8) -0.0007(8)
N2 0.0263(9) 0.0347(10) 0.0345(10) -0.0042(8) -0.0026(8) -0.0020(8)
N8 0.0431(11) 0.0437(11) 0.0362(11) -0.0026(11) 0.0001(10) -0.0040(9)
C1 0.0328(12) 0.0408(13) 0.0355(13) -0.0007(11) 0.0035(11) -0.0026(11)
C2 0.0256(12) 0.0389(13) 0.0353(14) -0.0022(12) -0.0016(10) -0.0009(10)
C3 0.0296(12) 0.0353(13) 0.0487(16) 0.0046(12) -0.0108(11) -0.0045(10)
C4 0.0277(11) 0.0332(11) 0.0438(14) 0.0063(11) -0.0042(10) -0.0034(8)
C5 0.0466(16) 0.0472(14) 0.0408(13) -0.0109(12) -0.0132(11) 0.0041(11)
C6 0.0358(12) 0.0419(14) 0.0441(15) -0.0086(12) -0.0048(11) 0.0104(11)
C7 0.0246(10) 0.0343(11) 0.0357(12) 0.0021(11) -0.0017(11) -0.0035(9)
C8 0.0262(11) 0.0342(12) 0.0356(14) 0.0033(10) -0.0003(10) -0.0028(9)
C9 0.0404(13) 0.0398(13) 0.0363(13) -0.0064(11) -0.0060(11) 0.0022(11)
C10 0.0373(12) 0.0362(11) 0.0423(12) -0.0035(10) -0.0050(14) 0.0067(12)
O1 0.0309(8) 0.0560(10) 0.0350(9) 0.0012(8) -0.0041(7) 0.0111(7)
O2 0.0480(11) 0.0605(13) 0.0415(11) -0.0086(10) -0.0110(9) 0.0156(9)

loop_
_atom_type_symbol
_atom_type_description
_atom_type_scat_dispersion_real
_atom_type_scat_dispersion_imag
_atom_type_scat_source
C C 0.0033 0.0016 'International Tables Vol C Tables 4.2.6.8 and 6.1.1.4'
H H 0.0000 0.0000 'International Tables Vol C Tables 4.2.6.8 and 6.1.1.4'
N N 0.0061 0.0033 'International Tables Vol C Tables 4.2.6.8 and 6.1.1.4'
O O 0.0106 0.0060 'International Tables Vol C Tables 4.2.6.8 and 6.1.1.4'
Zn Zn 0.2839 1.4301 'International Tables Vol C Tables 4.2.6.8 and 6.1.1.4'

loop_
_geom_angle_atom_site_label_1
_geom_angle_atom_site_label_2
_geom_angle_atom_site_label_3
_geom_angle
_geom_angle_site_symmetry_1
_geom_angle_site_symmetry_3
O1 Zn1 O1 101.11(10) 1_656 2_576
O1 Zn1 N2 120.65(7) 1_656 .
O1 Zn1 N2 103.48(7) 2_576 .
O1 Zn1 N2 103.48(7) 1_656 2_675
O1 Zn1 N2 120.65(7) 2_576 2_675
N2 Zn1 N2 108.45(11) . 2_675
C2 N1 N8 110.23(19) . .
C2 N1 C3 129.4(2) . .
N8 N1 C3 120.4(2) . .
C2 N2 C1 103.5(2) . .
C2 N2 Zn1 128.31(17) . .
C1 N2 Zn1 128.21(16) . .
C1 N8 N1 102.7(2) . .
N8 C1 N2 113.9(2) . .
N1 C2 N2 109.7(2) . .
N1 C3 C4 111.6(2) . .
C5 C4 C10 118.8(2) . .
C5 C4 C3 121.2(2) . .
C10 C4 C3 120.0(2) . .
C6 C5 C4 120.9(2) . .
C5 C6 C7 120.3(2) . .
C9 C7 C6 119.2(2) . .
C9 C7 C8 119.7(2) . .
C6 C7 C8 121.1(2) . .
O2 C8 O1 123.2(2) . .
O2 C8 C7 120.5(2) . .
O1 C8 C7 116.3(2) . .
C7 C9 C10 120.8(2) . .
C9 C10 C4 120.1(2) . .
C8 O1 Zn1 109.71(14) . 1_454

loop_
_geom_bond_atom_site_label_1
_geom_bond_atom_site_label_2
_geom_bond_distance
_geom_bond_site_symmetry_2
Zn1 O1 1.9685(16) 1_656
Zn1 O1 1.9685(16) 2_576
Zn1 N2 2.0122(18) .
Zn1 N2 2.0122(18) 2_675
N1 C2 1.319(3) .
N1 N8 1.361(3) .
N1 C3 1.471(3) .
N2 C2 1.326(3) .
N2 C1 1.355(3) .
N8 C1 1.312(3) .
C3 C4 1.510(3) .
C4 C5 1.381(4) .
C4 C10 1.389(3) .
C5 C6 1.378(4) .
C6 C7 1.386(4) .
C7 C9 1.372(3) .
C7 C8 1.504(3) .
C8 O2 1.225(3) .
C8 O1 1.277(3) .
C9 C10 1.387(4) .
O1 Zn1 1.9685(16) 1_454

loop_
_geom_torsion_atom_site_label_1
_geom_torsion_atom_site_label_2
_geom_torsion_atom_site_label_3
_geom_torsion_atom_site_label_4
_geom_torsion
_geom_torsion_site_symmetry_1
_geom_torsion_site_symmetry_4
O1 Zn1 N2 C2 88.9(2) 1_656 .
O1 Zn1 N2 C2 -23.0(2) 2_576 .
N2 Zn1 N2 C2 -152.2(2) 2_675 .
O1 Zn1 N2 C1 -92.7(2) 1_656 .
O1 Zn1 N2 C1 155.4(2) 2_576 .
N2 Zn1 N2 C1 26.19(18) 2_675 .
C2 N1 N8 C1 -0.3(3) . .
C3 N1 N8 C1 179.2(2) . .
N1 N8 C1 N2 0.3(3) . .
C2 N2 C1 N8 -0.2(3) . .
Zn1 N2 C1 N8 -178.87(16) . .
N8 N1 C2 N2 0.2(3) . .
C3 N1 C2 N2 -179.3(2) . .
C1 N2 C2 N1 0.0(3) . .
Zn1 N2 C2 N1 178.66(15) . .
C2 N1 C3 C4 102.4(3) . .
N8 N1 C3 C4 -77.1(3) . .
N1 C3 C4 C5 -67.4(3) . .
N1 C3 C4 C10 114.8(2) . .
C10 C4 C5 C6 0.7(4) . .
C3 C4 C5 C6 -177.1(2) . .
C4 C5 C6 C7 -0.5(4) . .
C5 C6 C7 C9 0.1(4) . .
C5 C6 C7 C8 178.5(2) . .
C9 C7 C8 O2 -12.9(4) . .
C6 C7 C8 O2 168.6(2) . .
C9 C7 C8 O1 165.7(2) . .
C6 C7 C8 O1 -12.8(3) . .
C6 C7 C9 C10 0.1(4) . .
C8 C7 C9 C10 -178.4(2) . .
C7 C9 C10 C4 0.1(4) . .
C5 C4 C10 C9 -0.5(4) . .
C3 C4 C10 C9 177.3(2) . .
O2 C8 O1 Zn1 -2.0(3) . 1_454
C7 C8 O1 Zn1 179.50(15) . 1_454
